data_1522706
loop_
_publ_author_name
'Poetzschke, M.'
'Schubert, K.'

_publ_section_title
;
 Zum Aufbau einiger T(4)-B(3) homologer und quasihomologer Systeme. I. Die
 Systeme Ti-Ga, Zr-Ga und Hf-Ga
;
_journal_name_full 'Zeitschrift fuer Metallkunde'
_journal_page_first 474
_journal_page_last 488
_journal_volume 53
_journal_year 1962
_chemical_formula_sum 'Ga3 Hf2'
_space_group_IT_number 43
_symmetry_space_group_name_Hall 'F 2 -2d'
_symmetry_space_group_name_H-M 'F d d 2'
_cell_angle_alpha 90
_cell_angle_beta 90
_cell_angle_gamma 90
_cell_formula_units_Z 8
_cell_length_a 9.402
_cell_length_b 13.63
_cell_length_c 5.472
_cell_volume 701.233
_citation_journal_id_ASTM ZEMTAE
_cod_data_source_file Poetzschke_ZEMTAE_1962_149.cif
_cod_data_source_block Ga3Hf2
_cod_original_cell_volume 701.2328
_cod_database_code 1522706

loop_
_symmetry_equiv_pos_as_xyz
x,y,z
-x,-y,z
-x+1/4,y+1/4,z+1/4
x+3/4,-y+3/4,z+1/4
x,y+1/2,z+1/2
-x,-y+1/2,z+1/2
-x+1/4,y+3/4,z+3/4
x+3/4,-y+5/4,z+3/4
x+1/2,y,z+1/2
-x+1/2,-y,z+1/2
-x+3/4,y+1/4,z+3/4
x+5/4,-y+3/4,z+3/4
x+1/2,y+1/2,z
-x+1/2,-y+1/2,z
-x+3/4,y+3/4,z+1/4
x+5/4,-y+5/4,z+1/4

loop_
_atom_site_label
_atom_site_type_symbol
_atom_site_fract_x
_atom_site_fract_y
_atom_site_fract_z
_atom_site_occupancy
_atom_site_U_iso_or_equiv
Ga1 Ga 0 0 0.62 1 0.0
Hf1 Hf 0.179 0.054 0 1 0.0
Ga2 Ga 0.185 0.12 0.5 1 0.0
